data_4077961
loop_
_publ_author_name
'Tejel, Cristina'
'Geer, Ana M.'
'Jim\'enez, Sonia'
'L\'opez, Jos\'e A.'
'Ciriano, Miguel A.'

_publ_section_title
;
 Easy Access to Hydride Chemistry on a Tripodal P-Based Rhodium Scaffold
;
_journal_issue 7
_journal_name_full Organometallics
_journal_page_first 2895
_journal_paper_doi 10.1021/om201129j
_journal_volume 31
_journal_year 2012
_chemical_formula_moiety 'C51 H50 B N3 P3 Rh, 3(C6 D6), 2(B  F4)'
_chemical_formula_sum 'C69 H50 B3 D18 F8 N3 P3 Rh'
_chemical_formula_weight 1337.55
_chemical_name_systematic
;
 ?
;
_space_group_IT_number 2
_symmetry_cell_setting triclinic
_symmetry_space_group_name_Hall '-P 1'
_symmetry_space_group_name_H-M 'P -1'
_atom_sites_solution_hydrogens geom
_atom_sites_solution_primary heavy
_atom_sites_solution_secondary difmap
_audit_creation_method SHELXL-97
_cell_angle_alpha 80.6362(10)
_cell_angle_beta 76.7235(10)
_cell_angle_gamma 79.7700(10)
_cell_formula_units_Z 2
_cell_length_a 12.9713(10)
_cell_length_b 13.0463(10)
_cell_length_c 19.7923(15)
_cell_measurement_reflns_used 7657
_cell_measurement_temperature 100(2)
_cell_measurement_theta_max 26.22
_cell_measurement_theta_min 2.40
_cell_volume 3182.0(4)
_computing_cell_refinement 'SAINT+ v. 7.56A (Bruker AXS, 2008)'
_computing_data_collection 'APEX2 v. 4.0 (Bruker AXS, 2008)'
_computing_data_reduction 'SAINT+ v. 7.56A (Bruker AXS, 2008)'
_computing_molecular_graphics
;
ORTEP3 for Windows - L. J. Farrugia, 
J. Appl. Crystallogr. 1997, 30, 565.
;
_computing_structure_refinement
;
SHELX97 - Programs for Crystal Structure Analysis (Release 97-2). 
G. M. Sheldrick, Institut fur Anorganische Chemie der Universitat, 
Tammanstrasse 4, D-3400 Gottingen, Germany, 1998.
;
_computing_structure_solution
;
SHELX97 - Programs for Crystal Structure Analysis (Release 97-2). 
G. M. Sheldrick, Institut fur Anorganische Chemie der Universitat, 
Tammanstrasse 4, D-3400 Gottingen, Germany, 1998.
;
_diffrn_ambient_temperature 100(2)
_diffrn_detector_area_resol_mean 8.26
_diffrn_measured_fraction_theta_full 0.993
_diffrn_measured_fraction_theta_max 0.993
_diffrn_measurement_device_type 'Bruker SMART APEX CCD system'
_diffrn_measurement_method '\w rotations with narrow frames'
_diffrn_radiation_monochromator graphite
_diffrn_radiation_type MoK\a
_diffrn_radiation_wavelength 0.71073
_diffrn_reflns_av_R_equivalents 0.0442
_diffrn_reflns_av_sigmaI/netI 0.0585
_diffrn_reflns_limit_h_max 16
_diffrn_reflns_limit_h_min -16
_diffrn_reflns_limit_k_max 16
_diffrn_reflns_limit_k_min -16
_diffrn_reflns_limit_l_max 25
_diffrn_reflns_limit_l_min -25
_diffrn_reflns_number 37706
_diffrn_reflns_theta_full 27.00
_diffrn_reflns_theta_max 27.00
_diffrn_reflns_theta_min 1.75
_diffrn_source 'normal-focus sealed tube'
_diffrn_standards_decay_% 0
_exptl_absorpt_coefficient_mu 0.411
_exptl_absorpt_correction_T_max 0.9435
_exptl_absorpt_correction_T_min 0.8343
_exptl_absorpt_correction_type multi-scan
_exptl_absorpt_process_details
; 
  SADABS-2008/1: Area-Detector Absorption Correction. Bruker-AXS 
;
_exptl_crystal_colour colourless
_exptl_crystal_density_diffrn 1.396
_exptl_crystal_density_method 'not measured'
_exptl_crystal_description 'prismatic block'
_exptl_crystal_F_000 1360
_exptl_crystal_size_max 0.20
_exptl_crystal_size_mid 0.19
_exptl_crystal_size_min 0.14
_refine_diff_density_max 0.846
_refine_diff_density_min -0.568
_refine_diff_density_rms 0.077
_refine_ls_extinction_method none
_refine_ls_goodness_of_fit_ref 1.025
_refine_ls_hydrogen_treatment constr
_refine_ls_matrix_type full
_refine_ls_number_parameters 747
_refine_ls_number_reflns 13826
_refine_ls_number_restraints 0
_refine_ls_restrained_S_all 1.025
_refine_ls_R_factor_all 0.0692
_refine_ls_R_factor_gt 0.0438
_refine_ls_shift/su_max 0.001
_refine_ls_shift/su_mean 0.000
_refine_ls_structure_factor_coef Fsqd
_refine_ls_weighting_details 'calc w=1/[\s^2^(Fo^2^)+(0.0461P)^2^+2.2541P] where P=(Fo^2^+2Fc^2^)/3'
_refine_ls_weighting_scheme calc
_refine_ls_wR_factor_gt 0.0980
_refine_ls_wR_factor_ref 0.1111
_reflns_number_gt 10289
_reflns_number_total 13826
_reflns_threshold_expression >2sigma(I)
_cod_data_source_file om201129j_si_002.cif
_cod_data_source_block ctb76as
_cod_depositor_comments
;
The following automatic conversions were performed:

'_symmetry_cell_setting' value 'Triclinic' changed to 'triclinic'
according to /home/saulius/struct/CIF-dictionaries/cif_core.dic
dictionary named 'cif_core.dic' version 2.4.1 from 2010-06-29.

Automatic conversion script
Id: cif_fix_values 1715 2011-07-08 13:25:40Z adriana 
;
_cod_original_sg_symbol_H-M P-1
_cod_database_code 4077961

loop_
_symmetry_equiv_pos_as_xyz
'x, y, z'
'-x, -y, -z'

loop_
_atom_site_label
_atom_site_type_symbol
_atom_site_fract_x
_atom_site_fract_y
_atom_site_fract_z
_atom_site_U_iso_or_equiv
_atom_site_adp_type
_atom_site_occupancy
_atom_site_symmetry_multiplicity
_atom_site_calc_flag
_atom_site_refinement_flags
_atom_site_disorder_assembly
_atom_site_disorder_group
Rh Rh 0.870112(18) 0.230151(17) 0.832578(11) 0.01954(7) Uani 1 1 d . . .
P1 P 0.84455(6) 0.14193(6) 0.74520(4) 0.02048(16) Uani 1 1 d . . .
P2 P 0.99558(6) 0.31095(6) 0.74600(4) 0.02054(16) Uani 1 1 d . . .
P3 P 0.73511(6) 0.36390(6) 0.80732(4) 0.02146(16) Uani 1 1 d . . .
N1 N 0.8864(2) 0.3041(2) 0.91596(12) 0.0274(6) Uani 1 1 d . . .
N2 N 0.75975(19) 0.15388(18) 0.91173(12) 0.0220(5) Uani 1 1 d . . .
N3 N 0.98711(19) 0.11064(19) 0.86767(12) 0.0230(5) Uani 1 1 d . . .
C1 C 0.7130(2) 0.0983(2) 0.76205(14) 0.0222(6) Uani 1 1 d . . .
C2 C 0.6421(2) 0.1322(2) 0.71677(15) 0.0273(7) Uani 1 1 d . . .
H2 H 0.6588 0.1845 0.6782 0.033 Uiso 1 1 calc R . .
C3 C 0.5477(3) 0.0905(3) 0.72734(18) 0.0346(7) Uani 1 1 d . . .
H3 H 0.5006 0.1140 0.6958 0.042 Uiso 1 1 calc R . .
C4 C 0.5216(3) 0.0148(3) 0.78366(18) 0.0353(8) Uani 1 1 d . . .
H4 H 0.4568 -0.0136 0.7908 0.042 Uiso 1 1 calc R . .
C5 C 0.5904(2) -0.0192(2) 0.82944(17) 0.0308(7) Uani 1 1 d . . .
H5 H 0.5727 -0.0709 0.8682 0.037 Uiso 1 1 calc R . .
C6 C 0.6851(2) 0.0223(2) 0.81879(15) 0.0251(6) Uani 1 1 d . . .
H6 H 0.7317 -0.0015 0.8506 0.030 Uiso 1 1 calc R . .
C7 C 0.9366(2) 0.0192(2) 0.73794(15) 0.0237(6) Uani 1 1 d . . .
C8 C 0.9428(2) -0.0566(2) 0.79633(16) 0.0278(7) Uani 1 1 d . . .
H8 H 0.8977 -0.0446 0.8403 0.033 Uiso 1 1 calc R . .
C9 C 1.0137(3) -0.1483(2) 0.79061(18) 0.0360(8) Uani 1 1 d . . .
H9 H 1.0170 -0.1997 0.8304 0.043 Uiso 1 1 calc R . .
C10 C 1.0801(3) -0.1654(3) 0.7268(2) 0.0469(9) Uani 1 1 d . . .
H10 H 1.1307 -0.2276 0.7232 0.056 Uiso 1 1 calc R . .
C11 C 1.0736(3) -0.0938(3) 0.66878(19) 0.0424(9) Uani 1 1 d . . .
H11 H 1.1182 -0.1074 0.6249 0.051 Uiso 1 1 calc R . .
C12 C 1.0020(2) -0.0011(2) 0.67382(16) 0.0303(7) Uani 1 1 d . . .
H12 H 0.9977 0.0486 0.6334 0.036 Uiso 1 1 calc R . .
C13 C 1.1053(2) 0.2198(2) 0.70162(15) 0.0230(6) Uani 1 1 d . . .
C14 C 1.1727(2) 0.1513(2) 0.73977(16) 0.0287(7) Uani 1 1 d . . .
H14 H 1.1615 0.1522 0.7888 0.034 Uiso 1 1 calc R . .
C15 C 1.2558(3) 0.0818(3) 0.70729(18) 0.0363(8) Uani 1 1 d . . .
H15 H 1.2993 0.0339 0.7345 0.044 Uiso 1 1 calc R . .
C16 C 1.2758(3) 0.0818(3) 0.63579(18) 0.0358(8) Uani 1 1 d . . .
H16 H 1.3315 0.0329 0.6138 0.043 Uiso 1 1 calc R . .
C17 C 1.2143(2) 0.1530(3) 0.59668(17) 0.0328(7) Uani 1 1 d . . .
H17 H 1.2304 0.1559 0.5472 0.039 Uiso 1 1 calc R . .
C18 C 1.1280(2) 0.2217(2) 0.62926(15) 0.0276(7) Uani 1 1 d . . .
H18 H 1.0850 0.2696 0.6018 0.033 Uiso 1 1 calc R . .
C19 C 1.0729(2) 0.3878(2) 0.77955(15) 0.0242(6) Uani 1 1 d . . .
C20 C 1.1121(2) 0.3513(2) 0.84005(15) 0.0281(7) Uani 1 1 d . . .
H20 H 1.0955 0.2864 0.8663 0.034 Uiso 1 1 calc R . .
C21 C 1.1755(3) 0.4087(3) 0.86245(17) 0.0345(8) Uani 1 1 d . . .
H21 H 1.2013 0.3835 0.9042 0.041 Uiso 1 1 calc R . .
C22 C 1.2009(3) 0.5027(3) 0.82401(18) 0.0375(8) Uani 1 1 d . . .
H22 H 1.2438 0.5425 0.8394 0.045 Uiso 1 1 calc R . .
C23 C 1.1637(3) 0.5382(3) 0.76323(19) 0.0377(8) Uani 1 1 d . . .
H23 H 1.1823 0.6022 0.7365 0.045 Uiso 1 1 calc R . .
C24 C 1.0997(2) 0.4823(2) 0.74038(16) 0.0296(7) Uani 1 1 d . . .
H24 H 1.0743 0.5078 0.6985 0.035 Uiso 1 1 calc R . .
C25 C 0.7466(2) 0.4968(2) 0.82092(14) 0.0242(6) Uani 1 1 d . . .
C26 C 0.8349(2) 0.5263(2) 0.83706(15) 0.0275(7) Uani 1 1 d . . .
H26 H 0.8960 0.4755 0.8418 0.033 Uiso 1 1 calc R . .
C27 C 0.8348(3) 0.6295(3) 0.84628(17) 0.0348(8) Uani 1 1 d . . .
H27 H 0.8959 0.6490 0.8568 0.042 Uiso 1 1 calc R . .
C28 C 0.7466(3) 0.7038(2) 0.84035(17) 0.0357(8) Uani 1 1 d . . .
H28 H 0.7465 0.7742 0.8474 0.043 Uiso 1 1 calc R . .
C29 C 0.6586(3) 0.6758(2) 0.82416(17) 0.0338(7) Uani 1 1 d . . .
H29 H 0.5978 0.7271 0.8196 0.041 Uiso 1 1 calc R . .
C30 C 0.6583(3) 0.5729(2) 0.81439(16) 0.0307(7) Uani 1 1 d . . .
H30 H 0.5972 0.5542 0.8032 0.037 Uiso 1 1 calc R . .
C31 C 0.6103(2) 0.3432(2) 0.86872(15) 0.0256(6) Uani 1 1 d . . .
C32 C 0.5930(2) 0.3727(2) 0.93571(16) 0.0314(7) Uani 1 1 d . . .
H32 H 0.6454 0.4047 0.9480 0.038 Uiso 1 1 calc R . .
C33 C 0.5004(3) 0.3559(3) 0.98429(17) 0.0367(8) Uani 1 1 d . . .
H33 H 0.4892 0.3764 1.0296 0.044 Uiso 1 1 calc R . .
C34 C 0.4240(3) 0.3091(3) 0.96696(17) 0.0381(8) Uani 1 1 d . . .
H34 H 0.3600 0.2982 1.0002 0.046 Uiso 1 1 calc R . .
C35 C 0.4405(3) 0.2783(3) 0.90132(17) 0.0366(8) Uani 1 1 d . . .
H35 H 0.3882 0.2456 0.8896 0.044 Uiso 1 1 calc R . .
C36 C 0.5338(2) 0.2949(2) 0.85227(16) 0.0301(7) Uani 1 1 d . . .
H36 H 0.5450 0.2731 0.8073 0.036 Uiso 1 1 calc R . .
C37 C 0.8160(2) 0.4076(2) 0.58408(15) 0.0281(7) Uani 1 1 d . . .
C38 C 0.8018(3) 0.5184(3) 0.57286(18) 0.0408(8) Uani 1 1 d . . .
H38 H 0.8025 0.5552 0.6104 0.049 Uiso 1 1 calc R . .
C39 C 0.7868(3) 0.5758(3) 0.50979(19) 0.0498(10) Uani 1 1 d . . .
H39 H 0.7775 0.6503 0.5046 0.060 Uiso 1 1 calc R . .
C40 C 0.7852(3) 0.5240(3) 0.45391(18) 0.0474(10) Uani 1 1 d . . .
H40 H 0.7740 0.5625 0.4105 0.057 Uiso 1 1 calc R . .
C41 C 0.7998(3) 0.4182(3) 0.46266(18) 0.0530(10) Uani 1 1 d . . .
H41 H 0.8001 0.3819 0.4247 0.064 Uiso 1 1 calc R . .
C42 C 0.8146(3) 0.3609(3) 0.52682(17) 0.0441(9) Uani 1 1 d . . .
H42 H 0.8242 0.2864 0.5310 0.053 Uiso 1 1 calc R . .
C43 C 0.8600(2) 0.2194(2) 0.66093(14) 0.0234(6) Uani 1 1 d . . .
H43A H 0.9349 0.2026 0.6356 0.028 Uiso 1 1 calc R . .
H43B H 0.8133 0.1980 0.6342 0.028 Uiso 1 1 calc R . .
C44 C 0.9326(2) 0.3931(2) 0.68076(14) 0.0231(6) Uani 1 1 d . . .
H44A H 0.9053 0.4626 0.6970 0.028 Uiso 1 1 calc R . .
H44B H 0.9876 0.4037 0.6374 0.028 Uiso 1 1 calc R . .
C45 C 0.7192(2) 0.3776(2) 0.71846(14) 0.0237(6) Uani 1 1 d . . .
H45A H 0.6677 0.3315 0.7157 0.028 Uiso 1 1 calc R . .
H45B H 0.6879 0.4509 0.7050 0.028 Uiso 1 1 calc R . .
C46 C 0.8923(3) 0.3360(3) 0.96464(16) 0.0324(7) Uani 1 1 d . . .
C47 C 0.9020(3) 0.3828(3) 1.02396(18) 0.0515(10) Uani 1 1 d . . .
H47A H 0.9778 0.3767 1.0256 0.077 Uiso 1 1 calc R . .
H47B H 0.8639 0.3462 1.0672 0.077 Uiso 1 1 calc R . .
H47C H 0.8709 0.4571 1.0192 0.077 Uiso 1 1 calc R . .
C48 C 0.6996(2) 0.1212(2) 0.95733(15) 0.0262(6) Uani 1 1 d . . .
C49 C 0.6188(3) 0.0797(3) 1.01431(16) 0.0351(8) Uani 1 1 d . . .
H49A H 0.5495 0.0932 1.0002 0.053 Uiso 1 1 calc R . .
H49B H 0.6131 0.1141 1.0558 0.053 Uiso 1 1 calc R . .
H49C H 0.6394 0.0038 1.0253 0.053 Uiso 1 1 calc R . .
C50 C 1.0462(2) 0.0455(2) 0.88948(16) 0.0279(7) Uani 1 1 d . . .
C51 C 1.1246(3) -0.0387(3) 0.9122(2) 0.0402(8) Uani 1 1 d . . .
H51A H 1.1305 -0.0984 0.8865 0.060 Uiso 1 1 calc R . .
H51B H 1.1021 -0.0606 0.9624 0.060 Uiso 1 1 calc R . .
H51C H 1.1942 -0.0141 0.9030 0.060 Uiso 1 1 calc R . .
B1 B 0.8319(3) 0.3483(3) 0.66110(16) 0.0234(7) Uani 1 1 d . . .
B2 B 0.8279(3) 0.8317(3) 0.9929(2) 0.0383(9) Uani 1 1 d . . .
F1 F 0.9189(2) 0.8780(3) 0.97341(13) 0.0968(11) Uani 1 1 d . . .
F2 F 0.8523(2) 0.72620(18) 0.98557(11) 0.0660(7) Uani 1 1 d . . .
F3 F 0.78114(16) 0.84420(15) 1.06248(9) 0.0402(5) Uani 1 1 d . . .
F4 F 0.7571(2) 0.87734(17) 0.95095(11) 0.0577(6) Uani 1 1 d . . .
B3 B 0.3303(3) 0.7379(3) 0.8622(2) 0.0422(10) Uani 1 1 d . . .
F5 F 0.29063(19) 0.7401(2) 0.93338(11) 0.0647(7) Uani 1 1 d . . .
F6 F 0.3966(2) 0.6469(2) 0.85041(19) 0.0922(10) Uani 1 1 d . . .
F7 F 0.3845(2) 0.8234(2) 0.83737(12) 0.0713(8) Uani 1 1 d . . .
F8 F 0.24417(17) 0.74585(17) 0.83034(11) 0.0514(5) Uani 1 1 d . . .
C61 C 0.8504(4) 0.7731(5) 0.6485(3) 0.0785(16) Uani 1 1 d . . .
H61 H 0.8417 0.7178 0.6861 0.094 Uiso 1 1 calc R . .
C62 C 0.9280(4) 0.7578(5) 0.5885(2) 0.0717(14) Uani 1 1 d . . .
H62 H 0.9713 0.6914 0.5842 0.086 Uiso 1 1 calc R . .
C63 C 0.9421(4) 0.8403(5) 0.5344(2) 0.0717(14) Uani 1 1 d . . .
H63 H 0.9971 0.8307 0.4940 0.086 Uiso 1 1 calc R . .
C64 C 0.8769(4) 0.9355(4) 0.5392(2) 0.0700(14) Uani 1 1 d . . .
H64 H 0.8860 0.9911 0.5019 0.084 Uiso 1 1 calc R . .
C65 C 0.7980(4) 0.9496(4) 0.5987(2) 0.0714(14) Uani 1 1 d . . .
H65 H 0.7521 1.0148 0.6020 0.086 Uiso 1 1 calc R . .
C66 C 0.7861(4) 0.8687(5) 0.6534(3) 0.0802(17) Uani 1 1 d . . .
H66 H 0.7332 0.8793 0.6946 0.096 Uiso 1 1 calc R . .
C71 C 0.3963(3) 0.3725(4) 0.7002(2) 0.0583(11) Uani 1 1 d . . .
H71 H 0.3516 0.3407 0.7402 0.070 Uiso 1 1 calc R . .
C72 C 0.4209(4) 0.3298(4) 0.6396(3) 0.0661(12) Uani 1 1 d . . .
H72 H 0.3911 0.2696 0.6366 0.079 Uiso 1 1 calc R . .
C73 C 0.4893(4) 0.3734(5) 0.5818(3) 0.0880(17) Uani 1 1 d . . .
H73 H 0.5077 0.3424 0.5396 0.106 Uiso 1 1 calc R . .
C74 C 0.5302(4) 0.4611(5) 0.5859(3) 0.0830(17) Uani 1 1 d . . .
H74 H 0.5790 0.4900 0.5469 0.100 Uiso 1 1 calc R . .
C75 C 0.5013(4) 0.5073(4) 0.6457(3) 0.0755(15) Uani 1 1 d . . .
H75 H 0.5262 0.5709 0.6474 0.091 Uiso 1 1 calc R . .
C76 C 0.4358(3) 0.4619(4) 0.7039(3) 0.0693(13) Uani 1 1 d . . .
H76 H 0.4182 0.4923 0.7463 0.083 Uiso 1 1 calc R . .
C81A C 0.5057(5) 0.8522(6) 0.6289(3) 0.0856(9) Uiso 0.553(5) 1 d PG A 1
H81A H 0.5506 0.8599 0.6589 0.103 Uiso 0.553(5) 1 calc PR A 1
C82A C 0.4204(6) 0.7957(7) 0.6545(3) 0.0856(9) Uiso 0.553(5) 1 d PG A 1
H82A H 0.4071 0.7649 0.7020 0.103 Uiso 0.553(5) 1 calc PR A 1
C83A C 0.3547(5) 0.7843(6) 0.6105(4) 0.0856(9) Uiso 0.553(5) 1 d PG A 1
H83A H 0.2964 0.7458 0.6280 0.103 Uiso 0.553(5) 1 calc PR A 1
C84A C 0.3742(5) 0.8294(6) 0.5410(3) 0.0856(9) Uiso 0.553(5) 1 d PG A 1
H84A H 0.3293 0.8216 0.5110 0.103 Uiso 0.553(5) 1 calc PR A 1
C85A C 0.4595(6) 0.8858(6) 0.5154(3) 0.0856(9) Uiso 0.553(5) 1 d PG A 1
H85A H 0.4728 0.9166 0.4679 0.103 Uiso 0.553(5) 1 calc PR A 1
C86A C 0.5252(5) 0.8972(6) 0.5594(4) 0.0856(9) Uiso 0.553(5) 1 d PG A 1
H86A H 0.5835 0.9358 0.5419 0.103 Uiso 0.553(5) 1 calc PR A 1
C81B C 0.4907(7) 0.8118(7) 0.6544(4) 0.0856(9) Uiso 0.447(5) 1 d PG A 2
H81B H 0.5175 0.8178 0.6942 0.103 Uiso 0.447(5) 1 calc PR A 2
C82B C 0.3866(6) 0.7914(9) 0.6626(4) 0.0856(9) Uiso 0.447(5) 1 d PG A 2
H82B H 0.3423 0.7835 0.7081 0.103 Uiso 0.447(5) 1 calc PR A 2
C83B C 0.3474(5) 0.7826(8) 0.6044(5) 0.0856(9) Uiso 0.447(5) 1 d PG A 2
H83B H 0.2763 0.7686 0.6101 0.103 Uiso 0.447(5) 1 calc PR A 2
C84B C 0.4122(7) 0.7942(7) 0.5380(4) 0.0856(9) Uiso 0.447(5) 1 d PG A 2
H84B H 0.3854 0.7882 0.4982 0.103 Uiso 0.447(5) 1 calc PR A 2
C85B C 0.5163(7) 0.8146(7) 0.5298(3) 0.0856(9) Uiso 0.447(5) 1 d PG A 2
H85B H 0.5606 0.8225 0.4844 0.103 Uiso 0.447(5) 1 calc PR A 2
C86B C 0.5555(5) 0.8234(7) 0.5880(5) 0.0856(9) Uiso 0.447(5) 1 d PG A 2
H86B H 0.6266 0.8374 0.5823 0.103 Uiso 0.447(5) 1 calc PR A 2

loop_
_atom_site_aniso_label
_atom_site_aniso_U_11
_atom_site_aniso_U_22
_atom_site_aniso_U_33
_atom_site_aniso_U_23
_atom_site_aniso_U_13
_atom_site_aniso_U_12
Rh 0.01992(12) 0.01964(12) 0.01827(11) -0.00166(8) -0.00093(8) -0.00543(9)
P1 0.0203(4) 0.0205(4) 0.0198(3) -0.0017(3) -0.0017(3) -0.0048(3)
P2 0.0207(4) 0.0192(4) 0.0204(3) -0.0001(3) -0.0012(3) -0.0056(3)
P3 0.0201(4) 0.0212(4) 0.0218(4) -0.0031(3) -0.0005(3) -0.0041(3)
N1 0.0254(13) 0.0304(14) 0.0255(13) -0.0022(11) -0.0009(11) -0.0090(11)
N2 0.0226(13) 0.0238(13) 0.0209(12) -0.0021(10) -0.0055(10) -0.0061(10)
N3 0.0242(13) 0.0237(13) 0.0216(12) 0.0003(10) -0.0028(10) -0.0103(11)
C1 0.0217(14) 0.0211(15) 0.0233(14) -0.0037(11) -0.0027(12) -0.0034(12)
C2 0.0268(16) 0.0266(16) 0.0283(15) 0.0003(12) -0.0055(13) -0.0068(13)
C3 0.0283(17) 0.0340(18) 0.0453(19) -0.0014(15) -0.0155(15) -0.0075(14)
C4 0.0237(16) 0.0311(18) 0.053(2) -0.0022(16) -0.0078(15) -0.0116(14)
C5 0.0254(16) 0.0248(16) 0.0377(17) -0.0003(13) 0.0011(14) -0.0051(13)
C6 0.0242(15) 0.0239(16) 0.0258(14) -0.0023(12) -0.0033(12) -0.0034(12)
C7 0.0213(15) 0.0224(15) 0.0285(15) -0.0030(12) -0.0052(12) -0.0064(12)
C8 0.0273(16) 0.0241(16) 0.0334(16) -0.0004(13) -0.0069(13) -0.0092(13)
C9 0.0400(19) 0.0216(16) 0.047(2) 0.0012(14) -0.0156(16) -0.0024(14)
C10 0.048(2) 0.0245(18) 0.063(2) -0.0096(17) -0.0076(19) 0.0079(16)
C11 0.043(2) 0.035(2) 0.045(2) -0.0142(16) 0.0011(17) 0.0015(16)
C12 0.0294(17) 0.0261(17) 0.0351(17) -0.0067(13) -0.0039(14) -0.0044(13)
C13 0.0198(14) 0.0216(15) 0.0271(14) -0.0020(12) -0.0004(12) -0.0085(12)
C14 0.0232(15) 0.0298(17) 0.0299(16) 0.0006(13) -0.0007(13) -0.0059(13)
C15 0.0234(16) 0.0321(18) 0.047(2) 0.0022(15) -0.0036(15) 0.0003(14)
C16 0.0262(17) 0.0314(18) 0.0449(19) -0.0105(15) 0.0056(15) -0.0031(14)
C17 0.0290(17) 0.0343(18) 0.0320(16) -0.0068(14) 0.0050(14) -0.0091(14)
C18 0.0275(16) 0.0254(16) 0.0290(15) -0.0023(13) -0.0018(13) -0.0080(13)
C19 0.0216(15) 0.0231(15) 0.0263(14) -0.0054(12) 0.0011(12) -0.0052(12)
C20 0.0282(16) 0.0279(17) 0.0273(15) -0.0020(13) -0.0018(13) -0.0086(13)
C21 0.0314(18) 0.043(2) 0.0320(17) -0.0111(15) -0.0013(14) -0.0132(15)
C22 0.0345(18) 0.0362(19) 0.046(2) -0.0200(16) -0.0002(16) -0.0150(15)
C23 0.0351(19) 0.0236(17) 0.053(2) -0.0052(15) -0.0006(16) -0.0118(14)
C24 0.0284(16) 0.0220(16) 0.0360(17) 0.0004(13) -0.0020(13) -0.0073(13)
C25 0.0239(15) 0.0232(15) 0.0228(14) -0.0052(12) 0.0027(12) -0.0039(12)
C26 0.0265(16) 0.0246(16) 0.0295(15) -0.0049(13) -0.0020(13) -0.0021(13)
C27 0.0336(18) 0.0308(18) 0.0429(19) -0.0095(15) -0.0067(15) -0.0096(15)
C28 0.042(2) 0.0219(16) 0.0432(19) -0.0122(14) -0.0027(16) -0.0057(15)
C29 0.0327(18) 0.0243(17) 0.0400(18) -0.0069(14) -0.0013(14) 0.0019(14)
C30 0.0280(17) 0.0280(17) 0.0341(16) -0.0045(13) -0.0023(13) -0.0037(13)
C31 0.0206(15) 0.0247(16) 0.0277(15) -0.0021(12) 0.0011(12) -0.0023(12)
C32 0.0274(16) 0.0346(18) 0.0310(16) -0.0077(14) 0.0008(13) -0.0075(14)
C33 0.0378(19) 0.038(2) 0.0293(16) -0.0054(14) 0.0032(14) -0.0061(16)
C34 0.0259(17) 0.043(2) 0.0374(18) -0.0006(15) 0.0074(14) -0.0058(15)
C35 0.0227(16) 0.043(2) 0.0417(19) -0.0038(16) 0.0004(14) -0.0096(15)
C36 0.0256(16) 0.0308(17) 0.0318(16) -0.0043(13) 0.0002(13) -0.0061(13)
C37 0.0208(15) 0.0333(17) 0.0259(15) 0.0028(13) -0.0009(12) -0.0033(13)
C38 0.048(2) 0.0349(19) 0.0363(18) 0.0052(15) -0.0058(16) -0.0095(17)
C39 0.056(2) 0.041(2) 0.042(2) 0.0176(17) -0.0066(18) -0.0069(19)
C40 0.048(2) 0.058(3) 0.0277(17) 0.0160(17) -0.0086(16) -0.0031(19)
C41 0.074(3) 0.056(3) 0.0297(18) -0.0035(17) -0.0151(19) -0.009(2)
C42 0.060(2) 0.040(2) 0.0301(17) -0.0008(15) -0.0098(17) -0.0031(18)
C43 0.0240(15) 0.0231(15) 0.0217(14) -0.0008(11) -0.0023(12) -0.0046(12)
C44 0.0237(15) 0.0195(15) 0.0238(14) 0.0001(11) -0.0015(12) -0.0038(12)
C45 0.0232(15) 0.0208(15) 0.0250(14) -0.0021(12) -0.0024(12) -0.0017(12)
C46 0.0329(18) 0.0360(19) 0.0281(16) -0.0062(14) 0.0017(14) -0.0130(15)
C47 0.060(3) 0.066(3) 0.0364(19) -0.0243(19) 0.0007(18) -0.028(2)
C48 0.0258(16) 0.0291(16) 0.0234(14) -0.0029(12) -0.0019(13) -0.0080(13)
C49 0.0294(17) 0.042(2) 0.0308(16) 0.0001(14) 0.0038(14) -0.0139(15)
C50 0.0269(16) 0.0259(17) 0.0309(16) 0.0016(13) -0.0055(13) -0.0099(14)
C51 0.038(2) 0.0281(18) 0.057(2) 0.0009(16) -0.0202(17) -0.0041(15)
B1 0.0257(17) 0.0239(17) 0.0199(15) -0.0003(13) -0.0031(13) -0.0062(14)
B2 0.045(2) 0.044(2) 0.0303(19) 0.0014(17) -0.0101(18) -0.021(2)
F1 0.089(2) 0.166(3) 0.0529(15) -0.0208(17) 0.0110(14) -0.091(2)
F2 0.0904(19) 0.0549(15) 0.0468(13) -0.0092(11) -0.0160(13) 0.0101(13)
F3 0.0466(12) 0.0436(12) 0.0312(10) -0.0004(9) -0.0064(9) -0.0148(9)
F4 0.0816(17) 0.0517(14) 0.0418(12) -0.0001(10) -0.0280(12) -0.0003(12)
B3 0.032(2) 0.040(2) 0.057(3) -0.008(2) -0.0079(19) -0.0104(18)
F5 0.0672(16) 0.0832(18) 0.0476(13) 0.0055(12) -0.0094(12) -0.0373(14)
F6 0.0514(16) 0.0650(18) 0.173(3) -0.0507(19) -0.0392(18) 0.0119(13)
F7 0.094(2) 0.0706(17) 0.0550(14) -0.0113(12) 0.0084(13) -0.0554(15)
F8 0.0501(13) 0.0518(13) 0.0544(13) -0.0061(11) -0.0174(11) -0.0053(11)
C61 0.077(4) 0.096(4) 0.066(3) -0.032(3) 0.015(3) -0.043(3)
C62 0.059(3) 0.104(4) 0.060(3) -0.032(3) -0.003(2) -0.026(3)
C63 0.061(3) 0.117(4) 0.039(2) -0.026(3) -0.002(2) -0.012(3)
C64 0.068(3) 0.102(4) 0.047(2) -0.026(3) -0.011(2) -0.018(3)
C65 0.060(3) 0.099(4) 0.066(3) -0.045(3) -0.004(2) -0.022(3)
C66 0.073(3) 0.111(5) 0.064(3) -0.042(3) 0.020(3) -0.049(3)
C71 0.039(2) 0.070(3) 0.057(3) 0.005(2) -0.0027(19) -0.004(2)
C72 0.065(3) 0.054(3) 0.075(3) 0.008(2) -0.027(3) 0.002(2)
C73 0.067(4) 0.126(5) 0.064(3) -0.010(3) -0.017(3) 0.009(4)
C74 0.053(3) 0.118(5) 0.064(3) 0.027(3) -0.012(3) -0.013(3)
C75 0.043(3) 0.063(3) 0.114(4) 0.021(3) -0.026(3) -0.008(2)
C76 0.035(2) 0.084(4) 0.086(3) -0.023(3) -0.009(2) 0.005(2)

loop_
_atom_type_symbol
_atom_type_description
_atom_type_scat_dispersion_real
_atom_type_scat_dispersion_imag
_atom_type_scat_source
C C 0.0033 0.0016 'International Tables Vol C Tables 4.2.6.8 and 6.1.1.4'
H H 0.0000 0.0000 'International Tables Vol C Tables 4.2.6.8 and 6.1.1.4'
B B 0.0013 0.0007 'International Tables Vol C Tables 4.2.6.8 and 6.1.1.4'
F F 0.0171 0.0103 'International Tables Vol C Tables 4.2.6.8 and 6.1.1.4'
N N 0.0061 0.0033 'International Tables Vol C Tables 4.2.6.8 and 6.1.1.4'
P P 0.1023 0.0942 'International Tables Vol C Tables 4.2.6.8 and 6.1.1.4'
Rh Rh -1.1178 0.9187 'International Tables Vol C Tables 4.2.6.8 and 6.1.1.4'

loop_
_geom_angle_atom_site_label_1
_geom_angle_atom_site_label_2
_geom_angle_atom_site_label_3
_geom_angle
N1 Rh N2 82.87(9)
N1 Rh N3 84.07(9)
N2 Rh N3 84.84(9)
N1 Rh P3 90.50(7)
N2 Rh P3 91.01(7)
N3 Rh P3 173.54(6)
N1 Rh P2 97.02(7)
N2 Rh P2 178.48(7)
N3 Rh P2 93.64(6)
P3 Rh P2 90.50(3)
N1 Rh P1 176.38(7)
N2 Rh P1 93.51(6)
N3 Rh P1 95.49(6)
P3 Rh P1 89.70(3)
P2 Rh P1 86.59(3)
C43 P1 C7 108.47(13)
C43 P1 C1 106.25(13)
C7 P1 C1 102.68(13)
C43 P1 Rh 112.87(10)
C7 P1 Rh 111.46(10)
C1 P1 Rh 114.44(9)
C44 P2 C19 109.18(13)
C44 P2 C13 108.07(13)
C19 P2 C13 99.71(13)
C44 P2 Rh 110.87(10)
C19 P2 Rh 113.78(9)
C13 P2 Rh 114.58(9)
C45 P3 C31 111.28(14)
C45 P3 C25 104.34(13)
C31 P3 C25 100.62(13)
C45 P3 Rh 113.31(10)
C31 P3 Rh 109.37(10)
C25 P3 Rh 117.19(10)
C46 N1 Rh 173.7(3)
C48 N2 Rh 173.4(2)
C50 N3 Rh 176.6(2)
C2 C1 C6 118.0(3)
C2 C1 P1 122.2(2)
C6 C1 P1 119.6(2)
C3 C2 C1 120.9(3)
C4 C3 C2 120.3(3)
C5 C4 C3 119.6(3)
C4 C5 C6 120.1(3)
C5 C6 C1 121.1(3)
C12 C7 C8 118.6(3)
C12 C7 P1 120.3(2)
C8 C7 P1 121.0(2)
C9 C8 C7 120.7(3)
C8 C9 C10 119.7(3)
C11 C10 C9 120.7(3)
C10 C11 C12 120.2(3)
C7 C12 C11 120.2(3)
C18 C13 C14 118.1(3)
C18 C13 P2 121.6(2)
C14 C13 P2 120.1(2)
C15 C14 C13 121.0(3)
C16 C15 C14 120.4(3)
C17 C16 C15 119.5(3)
C16 C17 C18 120.5(3)
C13 C18 C17 120.3(3)
C20 C19 C24 119.3(3)
C20 C19 P2 121.7(2)
C24 C19 P2 118.9(2)
C21 C20 C19 120.5(3)
C22 C21 C20 120.0(3)
C23 C22 C21 119.6(3)
C22 C23 C24 121.2(3)
C23 C24 C19 119.4(3)
C26 C25 C30 118.5(3)
C26 C25 P3 125.5(2)
C30 C25 P3 116.0(2)
C27 C26 C25 120.5(3)
C28 C27 C26 120.5(3)
C27 C28 C29 119.7(3)
C28 C29 C30 120.2(3)
C29 C30 C25 120.6(3)
C36 C31 C32 118.8(3)
C36 C31 P3 122.1(2)
C32 C31 P3 119.0(2)
C33 C32 C31 120.6(3)
C34 C33 C32 120.0(3)
C35 C34 C33 120.1(3)
C34 C35 C36 120.1(3)
C31 C36 C35 120.4(3)
C42 C37 C38 114.5(3)
C42 C37 B1 126.8(3)
C38 C37 B1 118.7(3)
C39 C38 C37 123.0(3)
C38 C39 C40 119.8(4)
C41 C40 C39 118.6(3)
C40 C41 C42 121.0(4)
C37 C42 C41 123.0(3)
B1 C43 P1 115.96(19)
B1 C44 P2 115.71(19)
B1 C45 P3 114.4(2)
N1 C46 C47 176.3(4)
N2 C48 C49 177.6(3)
N3 C50 C51 175.9(3)
C37 B1 C43 111.0(2)
C37 B1 C45 108.1(2)
C43 B1 C45 109.9(2)
C37 B1 C44 107.6(2)
C43 B1 C44 109.8(2)
C45 B1 C44 110.4(2)
F1 B2 F4 109.9(3)
F1 B2 F2 110.1(4)
F4 B2 F2 108.1(3)
F1 B2 F3 109.2(3)
F4 B2 F3 109.7(3)
F2 B2 F3 109.8(3)
F6 B3 F8 109.7(3)
F6 B3 F7 110.7(3)
F8 B3 F7 110.3(3)
F6 B3 F5 110.6(4)
F8 B3 F5 108.0(3)
F7 B3 F5 107.6(3)
C66 C61 C62 119.7(5)
C61 C62 C63 119.7(5)
C64 C63 C62 120.4(4)
C63 C64 C65 119.7(5)
C64 C65 C66 120.0(5)
C61 C66 C65 120.5(4)
C72 C71 C76 120.0(4)
C71 C72 C73 120.3(5)
C74 C73 C72 119.6(5)
C75 C74 C73 120.1(5)
C74 C75 C76 120.1(5)
C71 C76 C75 119.7(5)
C82A C81A C86A 120.0
C83A C82A C81A 120.0
C82A C83A C84A 120.0
C85A C84A C83A 120.0
C86A C85A C84A 120.0
C85A C86A C81A 120.0
C82B C81B C86B 120.0
C81B C82B C83B 120.0
C84B C83B C82B 120.0
C83B C84B C85B 120.0
C84B C85B C86B 120.0
C85B C86B C81B 120.0

loop_
_geom_bond_atom_site_label_1
_geom_bond_atom_site_label_2
_geom_bond_distance
Rh N1 2.109(3)
Rh N2 2.112(2)
Rh N3 2.123(3)
Rh P3 2.3225(8)
Rh P2 2.3317(7)
Rh P1 2.3392(8)
P1 C43 1.793(3)
P1 C7 1.824(3)
P1 C1 1.835(3)
P2 C44 1.791(3)
P2 C19 1.825(3)
P2 C13 1.837(3)
P3 C45 1.794(3)
P3 C31 1.820(3)
P3 C25 1.833(3)
N1 C46 1.132(4)
N2 C48 1.129(4)
N3 C50 1.139(4)
C1 C2 1.396(4)
C1 C6 1.398(4)
C2 C3 1.386(4)
C3 C4 1.385(4)
C4 C5 1.383(4)
C5 C6 1.388(4)
C7 C12 1.391(4)
C7 C8 1.401(4)
C8 C9 1.377(4)
C9 C10 1.383(5)
C10 C11 1.366(5)
C11 C12 1.391(4)
C13 C18 1.391(4)
C13 C14 1.392(4)
C14 C15 1.387(4)
C15 C16 1.379(5)
C16 C17 1.373(5)
C17 C18 1.404(4)
C19 C20 1.389(4)
C19 C24 1.399(4)
C20 C21 1.388(4)
C21 C22 1.385(5)
C22 C23 1.379(5)
C23 C24 1.387(4)
C25 C26 1.388(4)
C25 C30 1.392(4)
C26 C27 1.388(4)
C27 C28 1.376(5)
C28 C29 1.376(5)
C29 C30 1.389(4)
C31 C36 1.388(4)
C31 C32 1.398(4)
C32 C33 1.382(4)
C33 C34 1.382(5)
C34 C35 1.381(5)
C35 C36 1.392(4)
C37 C42 1.376(4)
C37 C38 1.411(5)
C37 B1 1.634(4)
C38 C39 1.383(5)
C39 C40 1.392(5)
C40 C41 1.348(5)
C41 C42 1.400(5)
C43 B1 1.656(4)
C44 B1 1.667(4)
C45 B1 1.659(4)
C46 C47 1.448(4)
C48 C49 1.457(4)
C50 C51 1.447(4)
B2 F1 1.370(4)
B2 F4 1.372(5)
B2 F2 1.380(5)
B2 F3 1.394(4)
B3 F6 1.356(5)
B3 F8 1.385(5)
B3 F7 1.387(4)
B3 F5 1.387(5)
C61 C66 1.376(7)
C61 C62 1.385(6)
C62 C63 1.393(7)
C63 C64 1.377(7)
C64 C65 1.384(6)
C65 C66 1.385(7)
C71 C72 1.353(6)
C71 C76 1.373(6)
C72 C73 1.386(7)
C73 C74 1.365(8)
C74 C75 1.361(7)
C75 C76 1.381(7)
C81A C82A 1.3900
C81A C86A 1.3900
C82A C83A 1.3900
C83A C84A 1.3900
C84A C85A 1.3900
C85A C86A 1.3900
C81B C82B 1.3900
C81B C86B 1.3900
C82B C83B 1.3900
C83B C84B 1.3900
C84B C85B 1.3900
C85B C86B 1.3900
